data_7152937
loop_
_publ_author_name
'Kusukawa, Takahiro'
'Matsumoto, Kazuya'
'Nakamura, Hajime'
'Iizuka, Wataru'
'Toyama, Keisuke'
'Takeshita, Shota'

_publ_section_title
;
 Four-component assembly in the crystalline state driven by
 amidinium-carboxylate salt bridge formation from an aqueous solution.
;
_journal_issue 22
_journal_name_full 'Organic &amp; biomolecular chemistry'
_journal_page_first 3692
_journal_page_last 3698
_journal_paper_doi 10.1039/c3ob40309b
_journal_volume 11
_journal_year 2013
_chemical_formula_moiety 'C16 H20 Cl2 N4 O '
_chemical_formula_sum 'C16 H20 Cl2 N4 O'
_chemical_formula_weight 355.27
_space_group_IT_number 14
_symmetry_cell_setting monoclinic
_symmetry_Int_Tables_number 14
_symmetry_space_group_name_Hall '-P 2yab'
_symmetry_space_group_name_H-M 'P 1 21/a 1'
_cell_angle_alpha 90.0000
_cell_angle_beta 106.969(15)
_cell_angle_gamma 90.0000
_cell_formula_units_Z 4
_cell_length_a 10.8452(19)
_cell_length_b 20.440(3)
_cell_length_c 8.5123(18)
_cell_measurement_reflns_used 25
_cell_measurement_temperature 213.1
_cell_measurement_theta_max 27.8
_cell_measurement_theta_min 25.2
_cell_volume 1804.8(6)
_computing_cell_refinement WinAFC
_computing_data_collection WinAFC
_computing_data_reduction CrystalStructure
_computing_publication_material 'CrystalStructure 3.8'
_computing_structure_refinement SHELXL
_computing_structure_solution SHELXS97
_diffrn_ambient_temperature 213
_diffrn_measured_fraction_theta_full 0.994
_diffrn_measured_fraction_theta_max 0.994
_diffrn_measurement_device_type 'Rigaku AFC7R'
_diffrn_measurement_method \w-2\q
_diffrn_radiation_type 'Cu K\a'
_diffrn_radiation_wavelength 1.54178
_diffrn_reflns_av_R_equivalents 0.069
_diffrn_reflns_limit_h_max 12
_diffrn_reflns_limit_h_min -9
_diffrn_reflns_limit_k_max 24
_diffrn_reflns_limit_k_min 0
_diffrn_reflns_limit_l_max 9
_diffrn_reflns_limit_l_min -10
_diffrn_reflns_number 4345
_diffrn_reflns_theta_full 66.72
_diffrn_reflns_theta_max 66.72
_diffrn_standards_decay_% 2.47
_diffrn_standards_interval_count 0
_diffrn_standards_number 3
_exptl_absorpt_coefficient_mu 3.309
_exptl_absorpt_correction_T_max 0.516
_exptl_absorpt_correction_T_min 0.492
_exptl_absorpt_correction_type psi-scan
_exptl_absorpt_process_details '(North, Phillips & Mathews, 1968)'
_exptl_crystal_colour colorless
_exptl_crystal_density_diffrn 1.307
_exptl_crystal_density_method 'not measured'
_exptl_crystal_description prismatic
_exptl_crystal_F_000 744.00
_exptl_crystal_size_max 0.20
_exptl_crystal_size_mid 0.20
_exptl_crystal_size_min 0.20
_refine_diff_density_max 0.45
_refine_diff_density_min -0.31
_refine_ls_extinction_method none
_refine_ls_goodness_of_fit_ref 1.011
_refine_ls_hydrogen_treatment refall
_refine_ls_number_parameters 229
_refine_ls_number_reflns 3177
_refine_ls_R_factor_gt 0.0509
_refine_ls_shift/su_max 0.0010
_refine_ls_structure_factor_coef Fsqd
_refine_ls_weighting_details 'w = 1/[\s^2^(Fo^2^)+(0.0683P)^2^+0.1823P] where P=(Fo^2^+2Fc^2^)/3'
_refine_ls_weighting_scheme calc
_refine_ls_wR_factor_ref 0.1532
_reflns_number_gt 1922
_reflns_number_total 3177
_reflns_threshold_expression F^2^>2.0\s(F^2^)
_cod_data_source_file c3ob40309b.txt
_cod_data_source_block '_kusu105'
_cod_original_formula_sum 'C16 H20 Cl2 N4 O '
_cod_database_code 7152937

loop_
_symmetry_equiv_pos_site_id
_symmetry_equiv_pos_as_xyz
1 +X,+Y,+Z
2 1/2-X,1/2+Y,-Z
3 -X,-Y,-Z
4 1/2+X,1/2-Y,+Z

loop_
_atom_site_label
_atom_site_type_symbol
_atom_site_fract_x
_atom_site_fract_y
_atom_site_fract_z
_atom_site_U_iso_or_equiv
_atom_site_adp_type
_atom_site_occupancy
_atom_site_symmetry_multiplicity
_atom_site_calc_flag
_atom_site_refinement_flags
Cl(1) Cl -0.34789(8) 0.28527(4) 0.51857(11) 0.0470(2) Uani 1.00 1 d .
Cl(2) Cl -0.15323(9) 0.42737(5) 0.10996(11) 0.0557(2) Uani 1.00 1 d .
O(1) O -0.2195(4) 0.41684(16) 0.4502(5) 0.0991(12) Uani 1.00 1 d .
N(1) N -0.0542(3) 0.2501(2) 0.6967(4) 0.0685(11) Uani 1.00 1 d .
N(2) N -0.1240(3) 0.32622(17) 0.8431(4) 0.0531(8) Uani 1.00 1 d .
N(3) N 0.0898(3) 0.36267(15) 0.3813(4) 0.0557(8) Uani 1.00 1 d .
N(4) N 0.1095(3) 0.47245(15) 0.3698(4) 0.0617(9) Uani 1.00 1 d .
C(1) C 0.1005(3) 0.29551(17) 0.9371(4) 0.0420(7) Uani 1.00 1 d .
C(2) C 0.1366(3) 0.2473(2) 1.0564(4) 0.0559(9) Uani 1.00 1 d .
C(3) C 0.2566(4) 0.2510(2) 1.1727(4) 0.0590(10) Uani 1.00 1 d .
C(4) C 0.3376(3) 0.3027(2) 1.1700(4) 0.0505(9) Uani 1.00 1 d .
C(5) C 0.5057(3) 0.42334(18) 0.8199(5) 0.0569(10) Uani 1.00 1 d .
C(6) C 0.5041(3) 0.42901(19) 0.6580(5) 0.0603(11) Uani 1.00 1 d .
C(7) C 0.3878(3) 0.42642(18) 0.5339(5) 0.0553(10) Uani 1.00 1 d .
C(8) C 0.2731(3) 0.41527(16) 0.5748(4) 0.0444(8) Uani 1.00 1 d .
C(9) C 0.1554(3) 0.39704(17) 0.7940(4) 0.0430(8) Uani 1.00 1 d .
C(10) C 0.3891(3) 0.40605(19) 1.0365(4) 0.0520(9) Uani 1.00 1 d .
C(11) C 0.2743(3) 0.40817(15) 0.7376(4) 0.0415(8) Uani 1.00 1 d .
C(12) C 0.3926(3) 0.41313(16) 0.8608(4) 0.0471(9) Uani 1.00 1 d .
C(13) C 0.1833(3) 0.34609(16) 0.9282(3) 0.0375(7) Uani 1.00 1 d .
C(14) C 0.3035(3) 0.34987(16) 1.0495(4) 0.0413(7) Uani 1.00 1 d .
C(15) C -0.0315(3) 0.29071(17) 0.8204(4) 0.0415(7) Uani 1.00 1 d .
C(16) C 0.1517(3) 0.41624(17) 0.4372(4) 0.0455(8) Uani 1.00 1 d .
H(1) H 0.0805 0.2124 1.0585 0.067 Uiso 1.00 1 c R
H(2) H 0.2827 0.2184 1.2533 0.071 Uiso 1.00 1 c R
H(3) H 0.4173 0.3058 1.2516 0.061 Uiso 1.00 1 c R
H(4) H 0.5844 0.4264 0.9034 0.068 Uiso 1.00 1 c R
H(5) H 0.5817 0.4346 0.6315 0.072 Uiso 1.00 1 c R
H(6) H 0.3860 0.4321 0.4236 0.066 Uiso 1.00 1 c R
H(7) H 0.1301 0.4382 0.8351 0.052 Uiso 1.00 1 c R
H(8) H 0.0838 0.3824 0.7010 0.052 Uiso 1.00 1 c R
H(9) H 0.4764 0.3984 1.1088 0.062 Uiso 1.00 1 c R
H(10) H 0.3564 0.4465 1.0717 0.062 Uiso 1.00 1 c R
H(11) H -0.142(4) 0.2435(19) 0.624(4) 0.057(11) Uiso 1.00 1 c .
H(12) H 0.011(4) 0.223(2) 0.683(5) 0.091(16) Uiso 1.00 1 c .
H(13) H -0.214(2) 0.327(2) 0.769(5) 0.112(19) Uiso 1.00 1 c .
H(14) H -0.110(3) 0.3510(18) 0.929(4) 0.052(11) Uiso 1.00 1 c .
H(18) H 0.1460 0.5029 0.4153 0.057 Uiso 1.00 1 c R
H(16) H 0.1136 0.3270 0.4228 0.051 Uiso 1.00 1 c R
H(17) H 0.0272 0.4790 0.2663 0.147 Uiso 1.00 1 c R
H(15) H 0.014(2) 0.3688(18) 0.288(3) 0.061(11) Uiso 1.00 1 c .
H(19) H -0.1680 0.4066 0.4667 0.000 Uiso 1.00 1 c R
H(20) H -0.2881 0.4267 0.4119 0.000 Uiso 1.00 1 c R

loop_
_atom_site_aniso_label
_atom_site_aniso_U_11
_atom_site_aniso_U_22
_atom_site_aniso_U_33
_atom_site_aniso_U_12
_atom_site_aniso_U_13
_atom_site_aniso_U_23
Cl(1) 0.0365(4) 0.0468(4) 0.0546(5) -0.0105(3) 0.0086(3) -0.0069(4)
Cl(2) 0.0526(5) 0.0509(5) 0.0507(5) 0.0062(4) -0.0054(4) -0.0124(4)
O(1) 0.115(3) 0.070(2) 0.109(2) -0.017(2) 0.028(2) -0.010(2)
N(1) 0.0340(17) 0.085(2) 0.079(2) 0.0057(17) 0.0046(16) -0.040(2)
N(2) 0.0352(16) 0.067(2) 0.0549(19) 0.0018(15) 0.0101(14) -0.0209(17)
N(3) 0.0528(19) 0.0346(15) 0.063(2) 0.0048(13) -0.0095(16) 0.0027(14)
N(4) 0.075(2) 0.0334(15) 0.0607(19) -0.0001(15) -0.0052(17) 0.0047(14)
C(1) 0.0335(16) 0.046(2) 0.0460(18) 0.0050(15) 0.0111(14) 0.0014(15)
C(2) 0.053(2) 0.058(2) 0.062(2) -0.0015(18) 0.0245(19) 0.0113(19)
C(3) 0.054(2) 0.068(2) 0.054(2) 0.011(2) 0.0149(18) 0.018(2)
C(4) 0.0391(18) 0.066(2) 0.0397(18) 0.0142(17) 0.0014(15) -0.0010(17)
C(5) 0.0389(19) 0.044(2) 0.075(2) -0.0085(16) -0.0021(19) 0.0059(19)
C(6) 0.040(2) 0.049(2) 0.091(3) -0.0090(17) 0.019(2) 0.002(2)
C(7) 0.054(2) 0.047(2) 0.064(2) -0.0063(18) 0.0156(19) 0.0042(18)
C(8) 0.0381(18) 0.0362(18) 0.053(2) -0.0034(14) 0.0043(16) 0.0073(15)
C(9) 0.0282(16) 0.0388(18) 0.052(2) -0.0022(13) -0.0043(14) 0.0026(15)
C(10) 0.0379(19) 0.051(2) 0.053(2) -0.0026(16) -0.0092(16) -0.0041(17)
C(11) 0.0321(17) 0.0265(15) 0.055(2) -0.0018(12) -0.0038(14) 0.0022(14)
C(12) 0.0329(17) 0.0341(17) 0.063(2) -0.0079(13) -0.0041(16) 0.0018(16)
C(13) 0.0308(16) 0.0385(17) 0.0385(17) 0.0072(13) 0.0028(13) -0.0026(13)
C(14) 0.0360(17) 0.0400(17) 0.0437(17) 0.0020(14) 0.0049(14) -0.0040(15)
C(15) 0.0337(16) 0.0415(18) 0.0513(19) -0.0026(15) 0.0155(14) -0.0020(16)
C(16) 0.0446(19) 0.0393(18) 0.0473(19) -0.0006(15) 0.0053(16) 0.0010(15)

loop_
_atom_type_symbol
_atom_type_description
_atom_type_scat_dispersion_real
_atom_type_scat_dispersion_imag
_atom_type_scat_source
C C 0.018 0.009
;
International Tables for Crystallography
(1992, Vol. C, Tables 4.2.6.8 and 6.1.1.4)
;
H H 0.000 0.000
;
International Tables for Crystallography
(1992, Vol. C, Table 6.1.1.4)
;
N N 0.031 0.018
;
International Tables for Crystallography
(1992, Vol. C, Tables 4.2.6.8 and 6.1.1.4)
;
Cl Cl 0.364 0.702
;
International Tables for Crystallography
(1992, Vol. C, Tables 4.2.6.8 and 6.1.1.4)
;
O O 0.049 0.032
;
International Tables for Crystallography
(1992, Vol. C, Tables 4.2.6.8 and 6.1.1.4)
;

loop_
_geom_angle_atom_site_label_1
_geom_angle_atom_site_label_2
_geom_angle_atom_site_label_3
_geom_angle
_geom_angle_publ_flag
C(2) C(1) C(13) 121.4(2) yes
C(2) C(1) C(15) 116.9(3) yes
C(13) C(1) C(15) 121.7(2) yes
C(1) C(2) C(3) 119.2(3) yes
C(2) C(3) C(4) 120.0(3) yes
C(3) C(4) C(14) 121.0(3) yes
C(6) C(5) C(12) 120.7(3) yes
C(5) C(6) C(7) 120.1(4) yes
C(6) C(7) C(8) 119.4(4) yes
C(7) C(8) C(11) 120.9(3) yes
C(7) C(8) C(16) 116.6(3) yes
C(11) C(8) C(16) 122.4(3) yes
C(11) C(9) C(13) 110.0(2) yes
C(12) C(10) C(14) 109.9(2) yes
C(8) C(11) C(9) 124.7(2) yes
C(8) C(11) C(12) 118.5(3) yes
C(9) C(11) C(12) 116.7(3) yes
C(5) C(12) C(10) 122.9(3) yes
C(5) C(12) C(11) 120.4(3) yes
C(10) C(12) C(11) 116.7(3) yes
C(1) C(13) C(9) 124.5(2) yes
C(1) C(13) C(14) 118.5(2) yes
C(9) C(13) C(14) 117.1(2) yes
C(4) C(14) C(10) 123.6(2) yes
C(4) C(14) C(13) 119.8(3) yes
C(10) C(14) C(13) 116.6(2) yes
N(1) C(15) N(2) 120.2(3) yes
N(1) C(15) C(1) 119.8(3) yes
N(2) C(15) C(1) 119.9(3) yes
N(3) C(16) N(4) 120.2(3) yes
N(3) C(16) C(8) 121.4(3) yes
N(4) C(16) C(8) 118.3(3) yes
H(19) O(1) H(20) 168.0 no
C(15) N(1) H(11) 121(2) no
C(15) N(1) H(12) 121(2) no
H(11) N(1) H(12) 118(3) no
C(15) N(2) H(13) 125(2) no
C(15) N(2) H(14) 120(2) no
H(13) N(2) H(14) 115(3) no
C(16) N(3) H(16) 121.9 no
C(16) N(3) H(15) 115(2) no
H(16) N(3) H(15) 123.6 no
C(16) N(4) H(18) 115.1 no
C(16) N(4) H(17) 125.2 no
H(18) N(4) H(17) 119.5 no
C(1) C(2) H(1) 120.4 no
C(3) C(2) H(1) 120.4 no
C(2) C(3) H(2) 120.0 no
C(4) C(3) H(2) 120.0 no
C(3) C(4) H(3) 119.5 no
C(14) C(4) H(3) 119.5 no
C(6) C(5) H(4) 119.7 no
C(12) C(5) H(4) 119.6 no
C(5) C(6) H(5) 120.0 no
C(7) C(6) H(5) 120.0 no
C(6) C(7) H(6) 120.3 no
C(8) C(7) H(6) 120.3 no
C(11) C(9) H(7) 109.7 no
C(11) C(9) H(8) 109.7 no
C(13) C(9) H(7) 109.7 no
C(13) C(9) H(8) 109.7 no
H(7) C(9) H(8) 108.2 no
C(12) C(10) H(9) 109.7 no
C(12) C(10) H(10) 109.7 no
C(14) C(10) H(9) 109.7 no
C(14) C(10) H(10) 109.7 no
H(9) C(10) H(10) 108.2 no

loop_
_geom_bond_atom_site_label_1
_geom_bond_atom_site_label_2
_geom_bond_distance
_geom_bond_publ_flag
N(1) C(15) 1.307(5) yes
N(2) C(15) 1.298(5) yes
N(3) C(16) 1.300(4) yes
N(4) C(16) 1.306(4) yes
C(1) C(2) 1.388(5) yes
C(1) C(13) 1.386(4) yes
C(1) C(15) 1.488(4) yes
C(2) C(3) 1.389(5) yes
C(3) C(4) 1.378(6) yes
C(4) C(14) 1.377(4) yes
C(5) C(6) 1.377(6) yes
C(5) C(12) 1.385(6) yes
C(6) C(7) 1.390(5) yes
C(7) C(8) 1.405(6) yes
C(8) C(11) 1.390(5) yes
C(8) C(16) 1.486(4) yes
C(9) C(11) 1.519(5) yes
C(9) C(13) 1.510(4) yes
C(10) C(12) 1.514(5) yes
C(10) C(14) 1.501(5) yes
C(11) C(12) 1.404(4) yes
C(13) C(14) 1.409(4) yes
N(1) H(11) 0.99(3) no
N(1) H(12) 0.93(5) no
N(2) H(13) 0.99(2) no
N(2) H(14) 0.87(3) no
N(3) H(16) 0.818 no
N(3) H(15) 0.97(2) no
N(4) H(18) 0.777 no
N(4) H(17) 1.064 no
C(2) H(1) 0.940 no
C(3) H(2) 0.940 no
C(4) H(3) 0.940 no
C(5) H(4) 0.940 no
C(6) H(5) 0.940 no
C(7) H(6) 0.940 no
C(9) H(7) 0.980 no
C(9) H(8) 0.980 no
C(10) H(9) 0.980 no
C(10) H(10) 0.980 no

loop_
_geom_contact_atom_site_label_1
_geom_contact_atom_site_label_2
_geom_contact_distance
_geom_contact_site_symmetry_2
Cl(1) O(1) 3.160(3) .
Cl(1) N(1) 3.185(3) .
Cl(1) N(1) 3.131(4) 4_455
Cl(1) N(2) 3.211(3) .
Cl(1) N(3) 3.241(3) 4_455
Cl(1) C(3) 3.529(4) 4_454
Cl(2) O(1) 3.188(4) .
Cl(2) N(2) 3.155(3) 1_554
Cl(2) N(3) 3.237(3) .
Cl(2) N(4) 3.191(3) .
O(1) Cl(1) 3.160(3) .
O(1) Cl(2) 3.188(4) .
O(1) N(4) 2.797(4) 3_566
O(1) C(8) 3.477(4) 3_566
O(1) C(16) 3.562(4) 3_566
N(1) Cl(1) 3.185(3) .
N(1) Cl(1) 3.131(4) 4_555
N(2) Cl(1) 3.211(3) .
N(2) Cl(2) 3.155(3) 1_556
N(3) Cl(1) 3.241(3) 4_555
N(3) Cl(2) 3.237(3) .
N(4) Cl(2) 3.191(3) .
N(4) O(1) 2.797(4) 3_566
C(3) Cl(1) 3.529(4) 4_556
C(8) O(1) 3.477(4) 3_566
C(16) O(1) 3.562(4) 3_566
Cl(1) H(2) 2.996 4_454
Cl(1) H(3) 2.906 1_454
Cl(1) H(5) 3.355 1_455
Cl(1) H(11) 2.31(4) .
Cl(1) H(12) 2.36(5) 4_455
Cl(1) H(13) 2.36(4) .
Cl(1) H(16) 2.430 4_455
Cl(1) H(19) 3.265 .
Cl(1) H(20) 3.153 .
Cl(2) H(2) 3.368 4_454
Cl(2) H(4) 2.876 1_454
Cl(2) H(7) 2.787 3_566
Cl(2) H(10) 3.450 3_566
Cl(2) H(13) 3.45(4) 1_554
Cl(2) H(14) 2.33(4) 1_554
Cl(2) H(17) 2.280 .
Cl(2) H(15) 2.32(2) .
Cl(2) H(19) 3.116 .
Cl(2) H(20) 3.307 .
O(1) H(2) 3.235 4_454
O(1) H(5) 3.018 1_455
O(1) H(8) 3.431 .
O(1) H(13) 3.26(4) .
O(1) H(18) 2.026 3_566
O(1) H(17) 3.430 3_566
O(1) H(15) 3.36(3) .
O(1) H(19) 0.574 .
O(1) H(20) 0.747 .
N(2) H(19) 3.508 .
N(3) H(2) 3.593 4_454
N(3) H(19) 3.215 .
N(4) H(7) 3.238 3_566
N(4) H(8) 3.581 3_566
N(4) H(19) 2.816 3_566
N(4) H(20) 3.059 3_566
C(2) H(3) 3.450 4_455
C(2) H(9) 3.540 4_455
C(2) H(16) 3.592 1_556
C(3) H(14) 3.54(4) 4_555
C(3) H(16) 3.358 1_556
C(4) H(1) 3.066 4_555
C(4) H(6) 3.357 1_556
C(5) H(1) 3.395 4_555
C(5) H(10) 3.060 3_667
C(5) H(12) 3.22(4) 4_555
C(6) H(6) 3.233 3_666
C(6) H(10) 3.468 3_667
C(6) H(12) 3.12(4) 4_555
C(6) H(13) 3.59(3) 1_655
C(6) H(20) 3.497 1_655
C(7) H(3) 3.522 1_554
C(7) H(5) 3.229 3_666
C(7) H(11) 3.59(4) 4_555
C(7) H(12) 3.43(4) 4_555
C(7) H(20) 3.270 3_566
C(8) H(11) 3.37(4) 4_555
C(8) H(20) 3.235 3_566
C(9) H(17) 3.164 3_566
C(10) H(1) 3.160 4_555
C(10) H(4) 3.462 3_667
C(10) H(6) 3.348 1_556
C(11) H(11) 3.45(4) 4_555
C(12) H(1) 3.401 4_555
C(12) H(12) 3.59(5) 4_555
C(14) H(1) 3.243 4_555
C(14) H(6) 3.479 1_556
C(16) H(19) 3.554 .
H(1) C(4) 3.066 4_455
H(1) C(5) 3.395 4_455
H(1) C(10) 3.160 4_455
H(1) C(12) 3.401 4_455
H(1) C(14) 3.243 4_455
H(1) H(3) 2.770 4_455
H(1) H(4) 3.135 4_455
H(1) H(9) 2.621 4_455
H(2) Cl(1) 2.996 4_556
H(2) Cl(2) 3.368 4_556
H(2) O(1) 3.235 4_556
H(2) N(3) 3.593 4_556
H(2) H(11) 3.118 4_556
H(2) H(14) 3.588 4_555
H(2) H(16) 3.452 1_556
H(2) H(16) 3.578 4_556
H(2) H(15) 3.016 4_556
H(2) H(19) 3.090 4_556
H(2) H(20) 3.435 4_556
H(3) Cl(1) 2.906 1_656
H(3) C(2) 3.450 4_555
H(3) C(7) 3.522 1_556
H(3) H(1) 2.770 4_555
H(3) H(6) 3.035 1_556
H(3) H(11) 3.559 4_556
H(3) H(12) 3.559 4_556
H(3) H(16) 3.495 4_556
H(4) Cl(2) 2.876 1_656
H(4) C(10) 3.462 3_667
H(4) H(1) 3.135 4_555
H(4) H(10) 2.669 3_667
H(4) H(12) 3.558 4_555
H(4) H(13) 3.417 1_655
H(5) Cl(1) 3.355 1_655
H(5) O(1) 3.018 1_655
H(5) C(7) 3.229 3_666
H(5) H(6) 2.804 3_666
H(5) H(10) 3.427 3_667
H(5) H(12) 3.376 4_555
H(5) H(13) 3.095 1_655
H(5) H(18) 3.346 3_666
H(5) H(19) 3.448 1_655
H(5) H(20) 2.657 1_655
H(6) C(4) 3.357 1_554
H(6) C(6) 3.233 3_666
H(6) C(10) 3.348 1_554
H(6) C(14) 3.479 1_554
H(6) H(3) 3.035 1_554
H(6) H(5) 2.804 3_666
H(6) H(9) 3.187 1_554
H(6) H(10) 2.933 1_554
H(6) H(20) 3.568 1_655
H(6) H(20) 3.506 3_566
H(7) Cl(2) 2.787 3_566
H(7) N(4) 3.238 3_566
H(7) H(18) 3.352 3_566
H(7) H(17) 2.379 3_566
H(8) O(1) 3.431 .
H(8) N(4) 3.581 3_566
H(8) H(18) 3.354 3_566
H(8) H(17) 3.122 3_566
H(8) H(19) 2.916 .
H(9) C(2) 3.540 4_555
H(9) H(1) 2.621 4_555
H(9) H(6) 3.187 1_556
H(9) H(20) 3.109 1_656
H(10) Cl(2) 3.450 3_566
H(10) C(5) 3.060 3_667
H(10) C(6) 3.468 3_667
H(10) H(4) 2.669 3_667
H(10) H(5) 3.427 3_667
H(10) H(6) 2.933 1_556
H(11) Cl(1) 2.31(4) .
H(11) C(7) 3.59(4) 4_455
H(11) C(8) 3.37(4) 4_455
H(11) C(11) 3.45(4) 4_455
H(11) H(2) 3.118 4_454
H(11) H(3) 3.559 4_454
H(11) H(16) 3.061 4_455
H(11) H(19) 3.573 .
H(12) Cl(1) 2.36(5) 4_555
H(12) C(5) 3.22(4) 4_455
H(12) C(6) 3.12(4) 4_455
H(12) C(7) 3.43(4) 4_455
H(12) C(12) 3.59(5) 4_455
H(12) H(3) 3.559 4_454
H(12) H(4) 3.558 4_455
H(12) H(5) 3.376 4_455
H(12) H(13) 3.04(5) 4_555
H(13) Cl(1) 2.36(4) .
H(13) Cl(2) 3.45(4) 1_556
H(13) O(1) 3.26(4) .
H(13) C(6) 3.59(3) 1_455
H(13) H(4) 3.417 1_455
H(13) H(5) 3.095 1_455
H(13) H(12) 3.04(5) 4_455
H(13) H(19) 3.197 .
H(13) H(20) 3.544 .
H(14) Cl(2) 2.33(4) 1_556
H(14) C(3) 3.54(4) 4_455
H(14) H(2) 3.588 4_455
H(14) H(15) 2.98(4) 1_556
H(18) O(1) 2.026 3_566
H(18) H(5) 3.346 3_666
H(18) H(7) 3.352 3_566
H(18) H(8) 3.354 3_566
H(18) H(19) 2.085 3_566
H(18) H(20) 2.300 3_566
H(16) Cl(1) 2.430 4_555
H(16) C(2) 3.592 1_554
H(16) C(3) 3.358 1_554
H(16) H(2) 3.452 1_554
H(16) H(2) 3.578 4_454
H(16) H(3) 3.495 4_454
H(16) H(11) 3.061 4_555
H(16) H(19) 3.575 .
H(17) Cl(2) 2.280 .
H(17) O(1) 3.430 3_566
H(17) C(9) 3.164 3_566
H(17) H(7) 2.379 3_566
H(17) H(8) 3.122 3_566
H(17) H(19) 3.419 .
H(17) H(19) 3.306 3_566
H(15) Cl(2) 2.32(2) .
H(15) O(1) 3.36(3) .
H(15) H(2) 3.016 4_454
H(15) H(14) 2.98(4) 1_554
H(15) H(19) 2.920 .
H(19) Cl(1) 3.265 .
H(19) Cl(2) 3.116 .
H(19) O(1) 0.574 .
H(19) N(2) 3.508 .
H(19) N(3) 3.215 .
H(19) N(4) 2.816 3_566
H(19) C(16) 3.554 .
H(19) H(2) 3.090 4_454
H(19) H(5) 3.448 1_455
H(19) H(8) 2.916 .
H(19) H(11) 3.573 .
H(19) H(13) 3.197 .
H(19) H(18) 2.085 3_566
H(19) H(16) 3.575 .
H(19) H(17) 3.419 .
H(19) H(17) 3.306 3_566
H(19) H(15) 2.920 .
H(19) H(20) 1.314 .
H(20) Cl(1) 3.153 .
H(20) Cl(2) 3.307 .
H(20) O(1) 0.747 .
H(20) N(4) 3.059 3_566
H(20) C(6) 3.497 1_455
H(20) C(7) 3.270 3_566
H(20) C(8) 3.235 3_566
H(20) H(2) 3.435 4_454
H(20) H(5) 2.657 1_455
H(20) H(6) 3.568 1_455
H(20) H(6) 3.506 3_566
H(20) H(9) 3.109 1_454
H(20) H(13) 3.544 .
H(20) H(18) 2.300 3_566
H(20) H(19) 1.314 .

loop_
_geom_torsion_atom_site_label_1
_geom_torsion_atom_site_label_2
_geom_torsion_atom_site_label_3
_geom_torsion_atom_site_label_4
_geom_torsion
C(2) C(1) C(13) C(9) 174.7(3)
C(2) C(1) C(13) C(14) -3.6(5)
C(13) C(1) C(2) C(3) 2.2(6)
C(2) C(1) C(15) N(1) -79.5(5)
C(2) C(1) C(15) N(2) 99.6(4)
C(15) C(1) C(2) C(3) -177.2(3)
C(13) C(1) C(15) N(1) 101.0(4)
C(13) C(1) C(15) N(2) -79.9(5)
C(15) C(1) C(13) C(9) -5.9(5)
C(15) C(1) C(13) C(14) 175.8(3)
C(1) C(2) C(3) C(4) 0.8(6)
C(2) C(3) C(4) C(14) -2.4(6)
C(3) C(4) C(14) C(10) -177.9(4)
C(3) C(4) C(14) C(13) 1.0(6)
C(6) C(5) C(12) C(10) 179.5(3)
C(6) C(5) C(12) C(11) 0.2(4)
C(12) C(5) C(6) C(7) 1.9(5)
C(5) C(6) C(7) C(8) -2.6(5)
C(6) C(7) C(8) C(11) 1.3(5)
C(6) C(7) C(8) C(16) 177.2(3)
C(7) C(8) C(11) C(9) 179.0(3)
C(7) C(8) C(11) C(12) 0.7(4)
C(7) C(8) C(16) N(3) 106.2(4)
C(7) C(8) C(16) N(4) -72.1(5)
C(11) C(8) C(16) N(3) -78.1(5)
C(11) C(8) C(16) N(4) 103.7(4)
C(16) C(8) C(11) C(9) 3.4(5)
C(16) C(8) C(11) C(12) -174.9(3)
C(11) C(9) C(13) C(1) -136.2(3)
C(11) C(9) C(13) C(14) 42.1(4)
C(13) C(9) C(11) C(8) 137.9(3)
C(13) C(9) C(11) C(12) -43.7(3)
C(12) C(10) C(14) C(4) 133.1(3)
C(12) C(10) C(14) C(13) -45.8(4)
C(14) C(10) C(12) C(5) -135.3(3)
C(14) C(10) C(12) C(11) 44.1(4)
C(8) C(11) C(12) C(5) -1.5(4)
C(8) C(11) C(12) C(10) 179.1(3)
C(9) C(11) C(12) C(5) -179.9(2)
C(9) C(11) C(12) C(10) 0.7(4)
C(1) C(13) C(14) C(4) 2.0(5)
C(1) C(13) C(14) C(10) -179.0(3)
C(9) C(13) C(14) C(4) -176.4(3)
C(9) C(13) C(14) C(10) 2.6(5)
